data_3500111
loop_
_publ_author_name
'Thierry Maris'

_publ_section_references
;
Dolomanov, O.V., Bourhis, L.J., Gildea, R.J, Howard, J.A.K. & Puschmann, H.
 (2009), J. Appl. Cryst. 42, 339-341.

Sheldrick, G.M. (2015). Acta Cryst. A71, 3-8.

Sheldrick, G.M. (2015). Acta Cryst. C71, 3-8.
;
_journal_name_full 'Personal communication to COD'
_journal_year 2020
_chemical_formula_moiety 'C5 H4 N2 O3'
_chemical_formula_sum 'C5 H4 N2 O3'
_chemical_formula_weight 140.10
_chemical_name_common '3-Pyridinol, 2-Nitro-'
_chemical_name_systematic '3-Pyridinol, 2-Nitro-'
_space_group_crystal_system orthorhombic
_space_group_IT_number 56
_space_group_name_Hall '-P 2ab 2ac'
_space_group_name_H-M_alt 'P c c n'
_atom_sites_solution_hydrogens difmap
_atom_sites_solution_primary dual
_audit_creation_date 2017-06-02
_audit_creation_method
;
Olex2 1.2
(compiled 2017.03.28 svn.r3405 for OlexSys, GUI svn.r5337)
;
_cell_angle_alpha 90
_cell_angle_beta 90
_cell_angle_gamma 90
_cell_formula_units_Z 8
_cell_length_a 12.5532(5)
_cell_length_b 7.4371(3)
_cell_length_c 11.9865(5)
_cell_measurement_reflns_used 9229
_cell_measurement_temperature 150
_cell_measurement_theta_max 60.584
_cell_measurement_theta_min 3.063
_cell_volume 1119.05(8)
_computing_cell_refinement
;
SAINT (2013) V8.38A; Integration Software for Single Crystal Data. 
Bruker AXS Inc., Madison, WI 53719-1173.
;
_computing_data_collection
;
APEX 2 (2013) Bruker AXS Inc., Madison, WI 53719-1173.
;
_computing_data_reduction
;
SAINT (2013) V8.38A; Integration Software for Single Crystal Data. 
Bruker AXS Inc., Madison, WI 53719-1173.
;
_computing_molecular_graphics 'Olex2 (Dolomanov et al., 2009)'
_computing_publication_material 'Olex2 (Dolomanov et al., 2009)'
_computing_structure_refinement 'ShelXL (Sheldrick, 2015)'
_computing_structure_solution 'XT (Sheldrick, 2015)'
_diffrn_ambient_temperature 150
_diffrn_detector 'CMOS Area detector'
_diffrn_detector_area_resol_mean 10.24
_diffrn_detector_type 'Bruker Photon 100 CMOS Detector'
_diffrn_measured_fraction_theta_full 0.982
_diffrn_measured_fraction_theta_max 0.973
_diffrn_measurement_device 'k-geometry diffractometer'
_diffrn_measurement_device_type 'Bruker Venture Metaljet'
_diffrn_measurement_method '\w and \f scans'
_diffrn_radiation_collimation 'Focusing mirrors'
_diffrn_radiation_monochromator 'Helios MX Mirror Optics'
_diffrn_radiation_probe x-ray
_diffrn_radiation_type GaK\a
_diffrn_radiation_wavelength 1.34139
_diffrn_reflns_av_R_equivalents 0.0320
_diffrn_reflns_av_unetI/netI 0.0214
_diffrn_reflns_Laue_measured_fraction_full 0.982
_diffrn_reflns_Laue_measured_fraction_max 0.973
_diffrn_reflns_limit_h_max 16
_diffrn_reflns_limit_h_min -16
_diffrn_reflns_limit_k_max 9
_diffrn_reflns_limit_k_min -9
_diffrn_reflns_limit_l_max 15
_diffrn_reflns_limit_l_min -15
_diffrn_reflns_number 9685
_diffrn_reflns_point_group_measured_fraction_full 0.982
_diffrn_reflns_point_group_measured_fraction_max 0.973
_diffrn_reflns_theta_full 53.594
_diffrn_reflns_theta_max 60.552
_diffrn_reflns_theta_min 6.017
_diffrn_source 'Metal Jet'
_diffrn_source_target Ga
_diffrn_source_type 'Gallium Liquid Metal Jet Source'
_exptl_absorpt_coefficient_mu 0.782
_exptl_absorpt_correction_T_max 0.7519
_exptl_absorpt_correction_T_min 0.6627
_exptl_absorpt_correction_type multi-scan
_exptl_absorpt_process_details
;
SADABS-2016/2 (Bruker,2016/2) was used for absorption correction. 
wR2(int) was 0.1193 before and 0.0570 after correction. 
The Ratio of minimum to maximum transmission is 0.8814. 
The \l/2 correction factor is Not present.
;
_exptl_crystal_colour 'clear light yellow'
_exptl_crystal_colour_lustre clear
_exptl_crystal_colour_modifier light
_exptl_crystal_colour_primary yellow
_exptl_crystal_density_diffrn 1.663
_exptl_crystal_description Block
_exptl_crystal_F_000 576
_exptl_crystal_size_max 0.29
_exptl_crystal_size_mid 0.11
_exptl_crystal_size_min 0.08
_exptl_special_details
;
X-ray crystallographic data for I were collected from a single crystal
sample, which was mounted on a loop fiber. Data were collected using
a Bruker Venture diffractometer equipped with a Photon 100 CMOS Detector,
a Helios MX optics and a Kappa goniometer. The crystal-to-detector distance 
was 4.0 cm, and the data collection was carried out in 1024 x 1024 pixel mode.
;
_geom_special_details
;
 All esds (except the esd in the dihedral angle between two l.s. planes)
 are estimated using the full covariance matrix.  The cell esds are taken
 into account individually in the estimation of esds in distances, angles
 and torsion angles; correlations between esds in cell parameters are only
 used when they are defined by crystal symmetry.  An approximate (isotropic)
 treatment of cell esds is used for estimating esds involving l.s. planes.
;
_refine_diff_density_max 0.415
_refine_diff_density_min -0.445
_refine_diff_density_rms 0.125
_refine_ls_extinction_coef 0.069(4)
_refine_ls_extinction_expression Fc^*^=kFc[1+0.001xFc^2^\l^3^/sin(2\q)]^-1/4^
_refine_ls_extinction_method 'SHELXL-2016/6 (Sheldrick 2016)'
_refine_ls_goodness_of_fit_ref 1.169
_refine_ls_hydrogen_treatment refall
_refine_ls_matrix_type full
_refine_ls_number_parameters 115
_refine_ls_number_reflns 1258
_refine_ls_number_restraints 24
_refine_ls_restrained_S_all 1.194
_refine_ls_R_factor_all 0.0520
_refine_ls_R_factor_gt 0.0502
_refine_ls_shift/su_max 0.000
_refine_ls_shift/su_mean 0.000
_refine_ls_structure_factor_coef Fsqd
_refine_ls_weighting_details 'w=1/[\s^2^(Fo^2^)+(0.0640P)^2^+0.6676P] where P=(Fo^2^+2Fc^2^)/3'
_refine_ls_weighting_scheme calc
_refine_ls_wR_factor_gt 0.1237
_refine_ls_wR_factor_ref 0.1257
_refine_special_details
;
_shelx_SHELXL_version_number      2016/6

1. Uiso/Uaniso restraints and constraints
Uanis(O1) \\sim Ueq, Uanis(O1A) \\sim Ueq, Uanis(O2) \\sim Ueq, Uanis(O2A)
\\sim Ueq: with sigma of 0.001 and sigma for terminal atoms of 0.002
Uanis(O2) = Uanis(O2A)
Uanis(O1) = Uanis(O1A)
2. Others
 Sof(O1A)=Sof(O2A)=1-FVAR(1)
 Sof(O2)=Sof(O1)=FVAR(1)
;
_reflns_Friedel_coverage 0.000
_reflns_Friedel_fraction_full .
_reflns_Friedel_fraction_max .
_reflns_number_gt 1172
_reflns_number_total 1258
_reflns_special_details
;
 Reflections were merged by SHELXL according to the crystal
 class for the calculation of statistics and refinement.
 
 _reflns_Friedel_fraction is defined as the number of unique
 Friedel pairs measured divided by the number that would be
 possible theoretically, ignoring centric projections and
 systematic absences.
;
_reflns_threshold_expression 'I > 2\s(I)'
_cod_data_source_file t0507.cif
_cod_data_source_block t0507
_cod_database_code 3500111

loop_
_space_group_symop_id
_space_group_symop_operation_xyz
1 'x, y, z'
2 '-x+1/2, -y+1/2, z'
3 '-x, y+1/2, -z+1/2'
4 'x+1/2, -y, -z+1/2'
5 '-x, -y, -z'
6 'x-1/2, y-1/2, -z'
7 'x, -y-1/2, z-1/2'
8 '-x-1/2, y, z-1/2'

loop_
_atom_site_label
_atom_site_type_symbol
_atom_site_fract_x
_atom_site_fract_y
_atom_site_fract_z
_atom_site_U_iso_or_equiv
_atom_site_adp_type
_atom_site_occupancy
_atom_site_site_symmetry_order
_atom_site_calc_flag
_atom_site_refinement_flags_posn
_atom_site_refinement_flags_adp
_atom_site_refinement_flags_occupancy
_atom_site_disorder_assembly
_atom_site_disorder_group
N1 N 0.37080(10) 0.39084(17) 0.56330(10) 0.0199(3) Uani 1 1 d . . . . .
N2 N 0.20815(10) 0.52732(18) 0.51728(10) 0.0201(4) Uani 1 1 d . . . . .
O2 O 0.4380(5) 0.3661(9) 0.6304(6) 0.0218(6) Uani 0.396(10) 1 d . U P A 1
O1 O 0.3755(6) 0.3497(10) 0.4630(7) 0.0267(7) Uani 0.396(10) 1 d . U P A 1
O1A O 0.3916(4) 0.3928(7) 0.4635(4) 0.0267(7) Uani 0.604(10) 1 d . U P A 2
O2A O 0.4301(3) 0.3156(7) 0.6350(3) 0.0218(6) Uani 0.604(10) 1 d . U P A 2
O3 O 0.31228(9) 0.44567(17) 0.79525(9) 0.0259(4) Uani 1 1 d . . . . .
C1 C 0.27058(11) 0.47489(19) 0.60115(11) 0.0174(4) Uani 1 1 d . . . . .
C2 C 0.24602(12) 0.49663(19) 0.71443(11) 0.0183(4) Uani 1 1 d . . . . .
C3 C 0.14709(12) 0.5782(2) 0.73698(12) 0.0222(4) Uani 1 1 d . . . . .
C4 C 0.08184(12) 0.6318(2) 0.65103(13) 0.0230(4) Uani 1 1 d . . . . .
C5 C 0.11588(12) 0.6053(2) 0.54142(12) 0.0223(4) Uani 1 1 d . . . . .
H4 H 0.0148(17) 0.685(3) 0.6654(17) 0.028(5) Uiso 1 1 d . . . . .
H5 H 0.0782(18) 0.639(3) 0.4783(16) 0.026(5) Uiso 1 1 d . . . . .
H3A H 0.1276(16) 0.592(3) 0.8177(17) 0.026(5) Uiso 1 1 d . . . . .
H3 H 0.285(2) 0.470(3) 0.861(2) 0.042(6) Uiso 1 1 d . . . . .

loop_
_atom_site_aniso_label
_atom_site_aniso_U_11
_atom_site_aniso_U_22
_atom_site_aniso_U_33
_atom_site_aniso_U_23
_atom_site_aniso_U_13
_atom_site_aniso_U_12
N1 0.0187(6) 0.0248(7) 0.0163(6) -0.0007(5) 0.0020(4) -0.0021(5)
N2 0.0195(6) 0.0255(7) 0.0153(6) 0.0010(4) -0.0016(4) -0.0044(5)
O2 0.0206(8) 0.0231(15) 0.0216(6) 0.0011(11) -0.0019(5) 0.0021(11)
O1 0.0300(12) 0.0318(15) 0.0182(6) 0.0006(11) 0.0060(8) 0.0027(11)
O1A 0.0300(12) 0.0318(15) 0.0182(6) 0.0006(11) 0.0060(8) 0.0027(11)
O2A 0.0206(8) 0.0231(15) 0.0216(6) 0.0011(11) -0.0019(5) 0.0021(11)
O3 0.0222(6) 0.0434(7) 0.0121(5) 0.0001(4) -0.0008(4) 0.0052(5)
C1 0.0163(7) 0.0212(7) 0.0147(7) -0.0013(5) 0.0008(5) -0.0027(5)
C2 0.0180(7) 0.0223(7) 0.0146(6) -0.0001(5) -0.0006(5) -0.0031(6)
C3 0.0214(7) 0.0280(8) 0.0171(7) -0.0010(5) 0.0032(5) -0.0003(6)
C4 0.0182(7) 0.0265(8) 0.0243(8) 0.0017(6) 0.0016(6) 0.0004(6)
C5 0.0191(7) 0.0278(8) 0.0200(7) 0.0037(5) -0.0028(5) -0.0019(6)

loop_
_atom_type_symbol
_atom_type_description
_atom_type_scat_dispersion_real
_atom_type_scat_dispersion_imag
_atom_type_scat_source
C C 0.0140 0.0070 'International Tables Vol C Tables 4.2.6.8 and 6.1.1.4'
H H 0.0000 0.0000 'International Tables Vol C Tables 4.2.6.8 and 6.1.1.4'
N N 0.0250 0.0140 'International Tables Vol C Tables 4.2.6.8 and 6.1.1.4'
O O 0.0390 0.0250 'International Tables Vol C Tables 4.2.6.8 and 6.1.1.4'

loop_
_geom_angle_atom_site_label_1
_geom_angle_atom_site_label_2
_geom_angle_atom_site_label_3
_geom_angle
_geom_angle_site_symmetry_1
_geom_angle_site_symmetry_3
O2 N1 O1 126.0(5) . .
O2 N1 C1 117.8(3) . .
O1 N1 C1 116.2(3) . .
O1A N1 O2A 122.8(3) . .
O1A N1 C1 118.5(2) . .
O2A N1 C1 118.7(2) . .
C5 N2 C1 118.46(13) . .
C2 O3 H3 110.4(16) . .
N2 C1 N1 113.15(12) . .
N2 C1 C2 124.57(13) . .
C2 C1 N1 122.27(12) . .
O3 C2 C1 122.30(13) . .
O3 C2 C3 122.26(13) . .
C1 C2 C3 115.44(13) . .
C2 C3 H3A 116.4(12) . .
C4 C3 C2 120.42(13) . .
C4 C3 H3A 123.2(12) . .
C3 C4 C5 118.80(14) . .
C3 C4 H4 121.0(12) . .
C5 C4 H4 120.2(12) . .
N2 C5 C4 122.29(14) . .
N2 C5 H5 112.8(13) . .
C4 C5 H5 124.9(13) . .

loop_
_geom_bond_atom_site_label_1
_geom_bond_atom_site_label_2
_geom_bond_distance
_geom_bond_site_symmetry_2
N1 O2 1.179(7) .
N1 O1 1.242(8) .
N1 O1A 1.225(5) .
N1 O2A 1.267(4) .
N1 C1 1.4762(18) .
N2 C1 1.3329(18) .
N2 C5 1.327(2) .
O3 C2 1.3320(17) .
O3 H3 0.88(3) .
C1 C2 1.4018(19) .
C2 C3 1.408(2) .
C3 C4 1.375(2) .
C3 H3A 1.00(2) .
C4 C5 1.396(2) .
C4 H4 0.95(2) .
C5 H5 0.93(2) .

loop_
_geom_hbond_atom_site_label_D
_geom_hbond_atom_site_label_H
_geom_hbond_atom_site_label_A
_geom_hbond_distance_DH
_geom_hbond_distance_HA
_geom_hbond_distance_DA
_geom_hbond_angle_DHA
_geom_hbond_site_symmetry_A
O3 H3 N2 0.88(3) 1.92(3) 2.7418(16) 154(2) 8_656
O3 H3 O1 0.88(3) 2.51(3) 3.179(8) 132(2) 8_656

loop_
_geom_torsion_atom_site_label_1
_geom_torsion_atom_site_label_2
_geom_torsion_atom_site_label_3
_geom_torsion_atom_site_label_4
_geom_torsion
_geom_torsion_site_symmetry_1
_geom_torsion_site_symmetry_2
_geom_torsion_site_symmetry_3
_geom_torsion_site_symmetry_4
N1 C1 C2 O3 1.2(2) . . . .
N1 C1 C2 C3 -179.64(12) . . . .
N2 C1 C2 O3 -178.39(14) . . . .
N2 C1 C2 C3 0.8(2) . . . .
O2 N1 C1 N2 168.3(4) . . . .
O2 N1 C1 C2 -11.3(4) . . . .
O1 N1 C1 N2 -12.9(4) . . . .
O1 N1 C1 C2 167.5(4) . . . .
O1A N1 C1 N2 6.9(3) . . . .
O1A N1 C1 C2 -172.7(3) . . . .
O2A N1 C1 N2 -171.3(3) . . . .
O2A N1 C1 C2 9.1(3) . . . .
O3 C2 C3 C4 178.82(14) . . . .
C1 N2 C5 C4 -0.8(2) . . . .
C1 C2 C3 C4 -0.4(2) . . . .
C2 C3 C4 C5 -0.6(2) . . . .
C3 C4 C5 N2 1.2(3) . . . .
C5 N2 C1 N1 -179.82(12) . . . .
C5 N2 C1 C2 -0.2(2) . . . .

_cod_database_fobs_code 3500111
